data_1542377
loop_
_publ_author_name
'Yu, Guihong'
'Zhou, Guoliang'
'Zhu, Meilin'
'Wang, Wei'
'Zhu, Tianjiao'
'Gu, Qianqun'
'Li, Dehai'

_publ_section_title
;
 Neosartoryadins A and B, Fumiquinazoline Alkaloids from a
 Mangrove-Derived Fungus Neosartorya udagawae HDN13-313.
;
_journal_issue 2
_journal_name_full 'Organic letters'
_journal_page_first 244
_journal_page_last 247
_journal_paper_doi 10.1021/acs.orglett.5b02964
_journal_volume 18
_journal_year 2016
_chemical_absolute_configuration ad
_chemical_formula_moiety 'C28 H31 N5 O5'
_chemical_formula_sum 'C28 H31 N5 O5'
_chemical_formula_weight 517.58
_chemical_name_systematic
;
 ? 
;
_space_group_crystal_system orthorhombic
_space_group_IT_number 19
_space_group_name_Hall 'P 2ac 2ab'
_space_group_name_H-M_alt 'P 21 21 21'
_symmetry_space_group_name_Hall 'P 2ac 2ab'
_symmetry_space_group_name_H-M 'P 21 21 21'
_atom_sites_solution_hydrogens geom
_atom_sites_solution_primary direct
_atom_sites_solution_secondary difmap
_audit_creation_date 2015-11-23
_audit_creation_method
;
Olex2 1.2
(compiled 2015.09.30 svn.r3233 for OlexSys, GUI svn.r4998)
;
_cell_angle_alpha 90.00
_cell_angle_beta 90.00
_cell_angle_gamma 90.00
_cell_formula_units_Z 4
_cell_length_a 12.6023(3)
_cell_length_b 13.2710(4)
_cell_length_c 15.6239(5)
_cell_measurement_reflns_used 7736
_cell_measurement_temperature 293(2)
_cell_measurement_theta_max 69.1940
_cell_measurement_theta_min 4.3720
_cell_volume 2613.02(13)
_computing_molecular_graphics 'Olex2 (Dolomanov et al., 2009)'
_computing_publication_material 'Olex2 (Dolomanov et al., 2009)'
_computing_structure_refinement 'XL (Sheldrick, 2008)'
_computing_structure_solution 'SHELXS-97 (Sheldrick, 1990)'
_diffrn_ambient_temperature 293(2)
_diffrn_measured_fraction_theta_full 0.990
_diffrn_measured_fraction_theta_max 0.990
_diffrn_measurement_device_type multi-scan
_diffrn_radiation_monochromator graphite
_diffrn_radiation_type CuK\a
_diffrn_radiation_wavelength 1.54184
_diffrn_reflns_av_R_equivalents 0.0317
_diffrn_reflns_av_unetI/netI 0.0250
_diffrn_reflns_limit_h_max 15
_diffrn_reflns_limit_h_min -11
_diffrn_reflns_limit_k_max 15
_diffrn_reflns_limit_k_min -15
_diffrn_reflns_limit_l_max 19
_diffrn_reflns_limit_l_min -19
_diffrn_reflns_number 19589
_diffrn_reflns_theta_full 69.70
_diffrn_reflns_theta_max 69.70
_diffrn_reflns_theta_min 4.37
_diffrn_source 'fine-focus sealed tube'
_exptl_absorpt_coefficient_mu 0.754
_exptl_absorpt_correction_T_max 0.8398
_exptl_absorpt_correction_T_min 0.7731
_exptl_absorpt_correction_type multi-scan
_exptl_crystal_density_diffrn 1.316
_exptl_crystal_density_method 'not measured'
_exptl_crystal_description block
_exptl_crystal_F_000 1096
_exptl_crystal_size_max 0.36
_exptl_crystal_size_mid 0.32
_exptl_crystal_size_min 0.24
_refine_diff_density_max 0.145
_refine_diff_density_min -0.282
_refine_diff_density_rms 0.037
_refine_ls_abs_structure_details 'Flack H D (1983), Acta Cryst. A39, 876-881'
_refine_ls_abs_structure_Flack -0.05(17)
_refine_ls_extinction_method none
_refine_ls_goodness_of_fit_ref 1.040
_refine_ls_hydrogen_treatment mixed
_refine_ls_matrix_type full
_refine_ls_number_parameters 353
_refine_ls_number_reflns 4852
_refine_ls_number_restraints 0
_refine_ls_restrained_S_all 1.040
_refine_ls_R_factor_all 0.0385
_refine_ls_R_factor_gt 0.0356
_refine_ls_shift/su_max 0.001
_refine_ls_shift/su_mean 0.000
_refine_ls_structure_factor_coef Fsqd
_refine_ls_weighting_details 'calc w=1/[\s^2^(Fo^2^)+(0.0577P)^2^+0.1978P] where P=(Fo^2^+2Fc^2^)/3'
_refine_ls_weighting_scheme calc
_refine_ls_wR_factor_gt 0.0939
_refine_ls_wR_factor_ref 0.0971
_reflns_number_gt 4523
_reflns_number_total 4852
_reflns_threshold_expression >2sigma(I)
_cod_data_source_file ol5b02964_si_002.cif
_cod_data_source_block gqq-52
_cod_database_code 1542377
_olex2_refinement_description
;
1. Fixed Uiso
 At 1.2 times of:
  All C(H) groups, All C(H,H) groups, All N(H) groups
 At 1.5 times of:
  All C(H,H,H) groups, All O(H) groups
2.a Ternary CH refined with riding coordinates:
 C14(H14), C17(H17), C28(H28)
2.b Secondary CH2 refined with riding coordinates:
 C15(H15A,H15B)
2.c Aromatic/amide H refined with riding coordinates:
 N18(H18), C10(H10), C23(H23), C26(H26), C24(H24), C7(H7), C8(H8), C25(H25),
 C9(H9)
2.d Idealised Me refined as rotating group:
 C30(H30A,H30B,H30C), C33(H33A,H33B,H33C), C29(H29A,H29B,H29C), C32(H32A,H32B,
 H32C), C31(H31A,H31B,H31C)
2.e Idealised tetrahedral OH refined as rotating group:
 O4(H4)
;
_olex2_submission_special_instructions 'No special instructions were received'

loop_
_space_group_symop_id
_space_group_symop_operation_xyz
1 'x, y, z'
2 '-x+1/2, -y, z+1/2'
3 'x+1/2, -y+1/2, -z'
4 '-x, y+1/2, -z+1/2'

loop_
_atom_site_label
_atom_site_type_symbol
_atom_site_fract_x
_atom_site_fract_y
_atom_site_fract_z
_atom_site_U_iso_or_equiv
_atom_site_adp_type
_atom_site_occupancy
_atom_site_calc_flag
_atom_site_refinement_flags_posn
O4 O 0.57346(9) 0.42749(9) -0.05322(8) 0.0448(3) Uani 1 d .
H4 H 0.5770 0.4160 -0.0017 0.067 Uiso 1 calc GR
O2 O 0.72843(9) 0.06639(9) -0.00598(8) 0.0468(3) Uani 1 d .
O3 O 0.56067(11) 0.38145(9) 0.11189(8) 0.0527(3) Uani 1 d .
O1 O 0.91568(10) 0.29816(10) 0.02516(10) 0.0574(4) Uani 1 d .
N21 N 0.72680(12) 0.50118(11) -0.19111(9) 0.0466(3) Uani 1 d .
N13 N 0.65685(10) 0.23674(10) 0.10196(8) 0.0365(3) Uani 1 d .
N2 N 0.85188(11) 0.14942(11) 0.07426(10) 0.0429(3) Uani 1 d .
N5 N 0.61563(12) 0.09097(11) 0.18240(10) 0.0460(3) Uani 1 d .
C16 C 0.65820(13) 0.37694(12) -0.09616(10) 0.0384(3) Uani 1 d .
C27 C 0.62042(13) 0.36260(14) -0.18804(11) 0.0429(4) Uani 1 d .
C14 C 0.72906(12) 0.28593(11) 0.04029(10) 0.0365(3) Uani 1 d .
H14 H 0.7320 0.3577 0.0549 0.044 Uiso 1 calc R
O5 O 0.71766(16) 0.66321(13) -0.24234(11) 0.0783(5) Uani 1 d .
C4 C 0.67282(12) 0.13796(12) 0.12707(10) 0.0384(3) Uani 1 d .
N18 N 0.76617(18) 0.53116(14) -0.04863(11) 0.0716(6) Uani 1 d .
H18 H 0.7646 0.5255 0.0062 0.086 Uiso 1 calc R
C1 C 0.84160(13) 0.24460(12) 0.04602(10) 0.0408(3) Uani 1 d .
C10 C 0.41700(15) 0.28901(16) 0.23039(12) 0.0533(4) Uani 1 d .
H10 H 0.3985 0.3537 0.2129 0.064 Uiso 1 calc R
C11 C 0.50535(14) 0.24117(14) 0.19506(11) 0.0443(4) Uani 1 d .
C3 C 0.76223(12) 0.08256(12) 0.08119(11) 0.0402(3) Uani 1 d .
C12 C 0.57340(14) 0.29325(12) 0.13398(10) 0.0405(3) Uani 1 d .
C17 C 0.75270(14) 0.45030(14) -0.10987(10) 0.0465(4) Uani 1 d .
H17 H 0.8190 0.4123 -0.1158 0.056 Uiso 1 calc R
C19 C 0.78309(17) 0.62490(16) -0.09708(13) 0.0564(5) Uani 1 d .
C6 C 0.53108(14) 0.14317(14) 0.21920(11) 0.0449(4) Uani 1 d .
C22 C 0.65674(14) 0.44073(14) -0.23909(10) 0.0460(4) Uani 1 d .
C15 C 0.68711(13) 0.27761(12) -0.05319(10) 0.0394(3) Uani 1 d .
H15A H 0.7408 0.2445 -0.0876 0.047 Uiso 1 calc R
H15B H 0.6248 0.2347 -0.0531 0.047 Uiso 1 calc R
C28 C 0.79267(15) -0.01633(13) 0.12575(14) 0.0525(4) Uani 1 d .
H28 H 0.7270 -0.0545 0.1344 0.063 Uiso 1 calc R
C23 C 0.62521(17) 0.45161(19) -0.32351(12) 0.0606(5) Uani 1 d .
H23 H 0.6490 0.5048 -0.3571 0.073 Uiso 1 calc R
C26 C 0.55153(15) 0.29157(16) -0.22088(13) 0.0536(4) Uani 1 d .
H26 H 0.5266 0.2390 -0.1871 0.064 Uiso 1 calc R
C24 C 0.55670(19) 0.3795(2) -0.35526(13) 0.0679(6) Uani 1 d .
H24 H 0.5343 0.3843 -0.4118 0.081 Uiso 1 calc R
C20 C 0.73873(16) 0.60245(15) -0.18628(12) 0.0547(5) Uani 1 d .
C7 C 0.47100(16) 0.09459(16) 0.28206(14) 0.0567(5) Uani 1 d .
H7 H 0.4886 0.0297 0.2995 0.068 Uiso 1 calc R
C8 C 0.38589(17) 0.14333(18) 0.31786(13) 0.0610(5) Uani 1 d .
H8 H 0.3467 0.1115 0.3604 0.073 Uiso 1 calc R
C30 C 0.86477(18) -0.08055(15) 0.06845(19) 0.0713(7) Uani 1 d .
H30A H 0.9341 -0.0508 0.0660 0.107 Uiso 1 calc GR
H30B H 0.8354 -0.0837 0.0118 0.107 Uiso 1 calc GR
H30C H 0.8699 -0.1474 0.0916 0.107 Uiso 1 calc GR
C33 C 0.63288(16) 0.01132(17) -0.01854(15) 0.0626(5) Uani 1 d .
H33A H 0.6405 -0.0550 0.0051 0.094 Uiso 1 calc GR
H33B H 0.6182 0.0064 -0.0787 0.094 Uiso 1 calc GR
H33C H 0.5754 0.0455 0.0095 0.094 Uiso 1 calc GR
C25 C 0.52057(18) 0.30096(19) -0.30581(15) 0.0665(6) Uani 1 d .
H25 H 0.4749 0.2536 -0.3295 0.080 Uiso 1 calc R
C9 C 0.35734(17) 0.23982(18) 0.29130(14) 0.0626(5) Uani 1 d .
H9 H 0.2980 0.2710 0.3147 0.075 Uiso 1 calc R
C29 C 0.8417(2) 0.00022(18) 0.21347(17) 0.0741(7) Uani 1 d .
H29A H 0.8485 -0.0633 0.2424 0.111 Uiso 1 calc GR
H29B H 0.7971 0.0442 0.2464 0.111 Uiso 1 calc GR
H29C H 0.9106 0.0302 0.2070 0.111 Uiso 1 calc GR
C32 C 0.9001(2) 0.6497(3) -0.10473(19) 0.0974(11) Uani 1 d .
H32A H 0.9287 0.6627 -0.0489 0.146 Uiso 1 calc GR
H32B H 0.9089 0.7083 -0.1400 0.146 Uiso 1 calc GR
H32C H 0.9368 0.5938 -0.1301 0.146 Uiso 1 calc GR
C31 C 0.7216(3) 0.7108(3) -0.0564(2) 0.1095(11) Uani 1 d .
H31A H 0.6483 0.6922 -0.0513 0.164 Uiso 1 calc GR
H31B H 0.7276 0.7698 -0.0916 0.164 Uiso 1 calc GR
H31C H 0.7500 0.7246 -0.0007 0.164 Uiso 1 calc GR
H2 H 0.9198(19) 0.1221(16) 0.0736(14) 0.055(6) Uiso 1 d .

loop_
_atom_site_aniso_label
_atom_site_aniso_U_11
_atom_site_aniso_U_22
_atom_site_aniso_U_33
_atom_site_aniso_U_23
_atom_site_aniso_U_13
_atom_site_aniso_U_12
O4 0.0424(6) 0.0489(7) 0.0432(6) -0.0009(5) -0.0005(5) 0.0087(5)
O2 0.0441(6) 0.0448(6) 0.0514(6) -0.0072(5) -0.0039(5) -0.0023(5)
O3 0.0696(8) 0.0408(7) 0.0478(7) 0.0017(5) 0.0139(6) 0.0117(6)
O1 0.0413(7) 0.0509(7) 0.0800(9) 0.0148(7) 0.0021(6) -0.0095(5)
N21 0.0526(8) 0.0516(8) 0.0356(7) 0.0106(6) -0.0023(6) -0.0019(7)
N13 0.0376(6) 0.0338(6) 0.0381(6) -0.0002(5) 0.0008(5) -0.0019(5)
N2 0.0329(7) 0.0375(7) 0.0584(8) 0.0037(6) -0.0042(6) -0.0032(6)
N5 0.0473(8) 0.0396(7) 0.0512(8) 0.0061(6) 0.0036(7) -0.0037(6)
C16 0.0358(7) 0.0417(8) 0.0377(7) 0.0016(6) -0.0013(6) 0.0033(6)
C27 0.0381(8) 0.0511(10) 0.0394(8) -0.0023(7) -0.0021(6) 0.0095(7)
C14 0.0397(8) 0.0299(7) 0.0399(8) 0.0030(6) -0.0008(6) -0.0026(6)
O5 0.1053(12) 0.0652(10) 0.0643(9) 0.0256(8) -0.0149(9) 0.0005(9)
C4 0.0386(8) 0.0339(8) 0.0427(8) 0.0009(6) -0.0041(6) -0.0038(6)
N18 0.1108(15) 0.0635(11) 0.0406(8) 0.0153(8) -0.0178(9) -0.0407(11)
C1 0.0377(8) 0.0394(8) 0.0451(8) 0.0018(7) -0.0044(7) -0.0048(7)
C10 0.0527(10) 0.0570(11) 0.0502(10) -0.0080(8) 0.0070(8) -0.0011(8)
C11 0.0457(9) 0.0494(9) 0.0377(8) -0.0029(7) 0.0004(6) -0.0040(7)
C3 0.0356(8) 0.0349(8) 0.0502(9) 0.0021(7) -0.0040(7) -0.0036(6)
C12 0.0474(9) 0.0378(8) 0.0361(7) -0.0033(7) 0.0006(7) 0.0018(7)
C17 0.0466(9) 0.0543(10) 0.0386(8) 0.0147(7) -0.0045(7) -0.0051(8)
C19 0.0642(12) 0.0543(11) 0.0508(10) 0.0120(9) -0.0049(9) -0.0158(9)
C6 0.0455(9) 0.0472(9) 0.0420(8) 0.0021(7) 0.0009(7) -0.0063(7)
C22 0.0461(9) 0.0555(10) 0.0365(8) 0.0019(7) -0.0004(7) 0.0104(8)
C15 0.0416(8) 0.0385(8) 0.0381(7) 0.0007(6) -0.0011(6) 0.0022(6)
C28 0.0447(9) 0.0379(9) 0.0749(12) 0.0107(9) -0.0071(8) -0.0031(7)
C23 0.0635(11) 0.0806(14) 0.0378(9) 0.0044(9) -0.0034(8) 0.0186(10)
C26 0.0467(10) 0.0598(11) 0.0544(10) -0.0121(9) -0.0069(8) 0.0075(8)
C24 0.0686(13) 0.0937(17) 0.0414(9) -0.0120(11) -0.0135(9) 0.0252(13)
C20 0.0592(11) 0.0562(11) 0.0489(10) 0.0134(8) 0.0011(8) -0.0036(9)
C7 0.0569(11) 0.0569(11) 0.0564(11) 0.0081(9) 0.0071(9) -0.0131(9)
C8 0.0583(11) 0.0734(14) 0.0514(10) -0.0003(10) 0.0122(9) -0.0188(10)
C30 0.0574(12) 0.0372(10) 0.119(2) 0.0041(11) -0.0005(12) 0.0052(8)
C33 0.0558(11) 0.0601(12) 0.0719(13) -0.0132(10) -0.0125(10) -0.0109(9)
C25 0.0599(12) 0.0795(15) 0.0601(12) -0.0259(12) -0.0185(10) 0.0146(11)
C9 0.0528(11) 0.0751(14) 0.0599(11) -0.0123(10) 0.0154(9) -0.0072(10)
C29 0.0726(14) 0.0648(14) 0.0847(16) 0.0257(12) -0.0239(12) 0.0002(11)
C32 0.0850(18) 0.130(2) 0.0776(17) 0.0442(17) -0.0184(14) -0.0480(18)
C31 0.140(3) 0.108(2) 0.0804(18) -0.0271(17) -0.027(2) 0.022(2)

loop_
_atom_type_symbol
_atom_type_description
_atom_type_scat_dispersion_real
_atom_type_scat_dispersion_imag
_atom_type_scat_source
C C 0.0181 0.0091 'International Tables Vol C Tables 4.2.6.8 and 6.1.1.4'
H H 0.0000 0.0000 'International Tables Vol C Tables 4.2.6.8 and 6.1.1.4'
N N 0.0311 0.0180 'International Tables Vol C Tables 4.2.6.8 and 6.1.1.4'
O O 0.0492 0.0322 'International Tables Vol C Tables 4.2.6.8 and 6.1.1.4'

loop_
_geom_angle_atom_site_label_1
_geom_angle_atom_site_label_2
_geom_angle_atom_site_label_3
_geom_angle
C16 O4 H4 109.5
C33 O2 C3 117.17(15)
C22 N21 C17 109.63(14)
C20 N21 C17 112.46(15)
C20 N21 C22 131.62(16)
C4 N13 C14 120.94(13)
C4 N13 C12 121.42(13)
C12 N13 C14 117.64(13)
C1 N2 C3 121.86(13)
C1 N2 H2 116.9(13)
C3 N2 H2 118.8(13)
C4 N5 C6 117.66(14)
O4 C16 C27 105.51(12)
O4 C16 C17 110.10(13)
O4 C16 C15 112.22(13)
C27 C16 C17 100.83(13)
C15 C16 C27 112.44(13)
C15 C16 C17 114.82(13)
C22 C27 C16 110.20(15)
C26 C27 C16 129.17(17)
C26 C27 C22 120.32(17)
N13 C14 H14 107.5
N13 C14 C1 112.09(12)
N13 C14 C15 111.79(12)
C1 C14 H14 107.5
C1 C14 C15 110.22(13)
C15 C14 H14 107.5
N13 C4 C3 115.55(13)
N5 C4 N13 124.64(15)
N5 C4 C3 119.75(14)
C17 N18 H18 126.2
C17 N18 C19 107.67(15)
C19 N18 H18 126.2
O1 C1 N2 124.22(15)
O1 C1 C14 119.20(14)
N2 C1 C14 116.58(13)
C11 C10 H10 120.2
C9 C10 H10 120.2
C9 C10 C11 119.6(2)
C10 C11 C12 120.85(17)
C6 C11 C10 120.24(17)
C6 C11 C12 118.90(16)
O2 C3 C4 107.29(12)
O2 C3 C28 112.01(14)
N2 C3 O2 104.60(13)
N2 C3 C4 108.54(13)
N2 C3 C28 111.40(13)
C4 C3 C28 112.58(15)
O3 C12 N13 120.84(15)
O3 C12 C11 123.91(16)
N13 C12 C11 115.24(14)
N21 C17 C16 103.66(13)
N21 C17 H17 110.1
C16 C17 H17 110.1
N18 C17 N21 104.80(15)
N18 C17 C16 117.61(15)
N18 C17 H17 110.1
N18 C19 C20 104.53(15)
N18 C19 C32 111.4(2)
N18 C19 C31 110.2(2)
C32 C19 C20 109.00(19)
C32 C19 C31 111.5(3)
C31 C19 C20 109.9(2)
N5 C6 C7 118.32(17)
C11 C6 N5 122.01(15)
C11 C6 C7 119.67(17)
C27 C22 N21 109.08(14)
C23 C22 N21 128.83(19)
C23 C22 C27 122.09(19)
C16 C15 C14 115.67(13)
C16 C15 H15A 108.4
C16 C15 H15B 108.4
C14 C15 H15A 108.4
C14 C15 H15B 108.4
H15A C15 H15B 107.4
C3 C28 H28 107.1
C30 C28 C3 111.01(18)
C30 C28 H28 107.1
C29 C28 C3 112.79(16)
C29 C28 H28 107.1
C29 C28 C30 111.46(19)
C22 C23 H23 121.7
C24 C23 C22 116.7(2)
C24 C23 H23 121.7
C27 C26 H26 121.0
C27 C26 C25 118.1(2)
C25 C26 H26 121.0
C23 C24 H24 119.0
C25 C24 C23 122.03(19)
C25 C24 H24 119.0
N21 C20 C19 106.51(15)
O5 C20 N21 126.3(2)
O5 C20 C19 127.20(19)
C6 C7 H7 120.2
C8 C7 C6 119.51(19)
C8 C7 H7 120.2
C7 C8 H8 119.5
C7 C8 C9 120.92(19)
C9 C8 H8 119.5
C28 C30 H30A 109.5
C28 C30 H30B 109.5
C28 C30 H30C 109.5
H30A C30 H30B 109.5
H30A C30 H30C 109.5
H30B C30 H30C 109.5
O2 C33 H33A 109.5
O2 C33 H33B 109.5
O2 C33 H33C 109.5
H33A C33 H33B 109.5
H33A C33 H33C 109.5
H33B C33 H33C 109.5
C26 C25 H25 119.6
C24 C25 C26 120.8(2)
C24 C25 H25 119.6
C10 C9 C8 120.02(19)
C10 C9 H9 120.0
C8 C9 H9 120.0
C28 C29 H29A 109.5
C28 C29 H29B 109.5
C28 C29 H29C 109.5
H29A C29 H29B 109.5
H29A C29 H29C 109.5
H29B C29 H29C 109.5
C19 C32 H32A 109.5
C19 C32 H32B 109.5
C19 C32 H32C 109.5
H32A C32 H32B 109.5
H32A C32 H32C 109.5
H32B C32 H32C 109.5
C19 C31 H31A 109.5
C19 C31 H31B 109.5
C19 C31 H31C 109.5
H31A C31 H31B 109.5
H31A C31 H31C 109.5
H31B C31 H31C 109.5

loop_
_geom_bond_atom_site_label_1
_geom_bond_atom_site_label_2
_geom_bond_distance
O4 H4 0.8200
O4 C16 1.4286(19)
O2 C3 1.443(2)
O2 C33 1.422(2)
O3 C12 1.231(2)
O1 C1 1.218(2)
N21 C17 1.474(2)
N21 C22 1.409(2)
N21 C20 1.354(3)
N13 C14 1.4773(19)
N13 C4 1.383(2)
N13 C12 1.385(2)
N2 C1 1.344(2)
N2 C3 1.441(2)
N2 H2 0.93(2)
N5 C4 1.287(2)
N5 C6 1.395(2)
C16 C27 1.524(2)
C16 C17 1.553(2)
C16 C15 1.524(2)
C27 C22 1.386(3)
C27 C26 1.380(3)
C14 H14 0.9800
C14 C1 1.523(2)
C14 C15 1.557(2)
O5 C20 1.220(2)
C4 C3 1.524(2)
N18 H18 0.8600
N18 C17 1.448(3)
N18 C19 1.472(2)
C10 H10 0.9300
C10 C11 1.395(3)
C10 C9 1.377(3)
C11 C12 1.457(2)
C11 C6 1.392(3)
C3 C28 1.534(2)
C17 H17 0.9800
C19 C20 1.531(3)
C19 C32 1.515(3)
C19 C31 1.517(4)
C6 C7 1.398(2)
C22 C23 1.385(2)
C15 H15A 0.9700
C15 H15B 0.9700
C28 H28 0.9800
C28 C30 1.534(3)
C28 C29 1.519(3)
C23 H23 0.9300
C23 C24 1.381(3)
C26 H26 0.9300
C26 C25 1.389(3)
C24 H24 0.9300
C24 C25 1.375(4)
C7 H7 0.9300
C7 C8 1.372(3)
C8 H8 0.9300
C8 C9 1.393(3)
C30 H30A 0.9600
C30 H30B 0.9600
C30 H30C 0.9600
C33 H33A 0.9600
C33 H33B 0.9600
C33 H33C 0.9600
C25 H25 0.9300
C9 H9 0.9300
C29 H29A 0.9600
C29 H29B 0.9600
C29 H29C 0.9600
C32 H32A 0.9600
C32 H32B 0.9600
C32 H32C 0.9600
C31 H31A 0.9600
C31 H31B 0.9600
C31 H31C 0.9600

loop_
_geom_hbond_atom_site_label_D
_geom_hbond_atom_site_label_H
_geom_hbond_atom_site_label_A
_geom_hbond_distance_DH
_geom_hbond_distance_HA
_geom_hbond_distance_DA
_geom_hbond_angle_DHA
_geom_hbond_site_symmetry_A
O4 H4 O3 0.82 1.84 2.6560(17) 169.8 .
N2 H2 O4 0.93(2) 2.07(2) 2.9912(19) 171(2) 3

loop_
_geom_torsion_atom_site_label_1
_geom_torsion_atom_site_label_2
_geom_torsion_atom_site_label_3
_geom_torsion_atom_site_label_4
_geom_torsion
O4 C16 C27 C22 94.66(15)
O4 C16 C27 C26 -78.9(2)
O4 C16 C17 N21 -86.39(15)
O4 C16 C17 N18 28.7(2)
O4 C16 C15 C14 -62.61(18)
O2 C3 C28 C30 46.8(2)
O2 C3 C28 C29 172.66(16)
N21 C22 C23 C24 178.67(18)
N13 C14 C1 O1 -153.08(15)
N13 C14 C1 N2 27.0(2)
N13 C14 C15 C16 115.60(15)
N13 C4 C3 O2 -69.77(16)
N13 C4 C3 N2 42.75(18)
N13 C4 C3 C28 166.55(13)
N2 C3 C28 C30 -70.0(2)
N2 C3 C28 C29 55.9(2)
N5 C4 C3 O2 107.49(16)
N5 C4 C3 N2 -139.99(15)
N5 C4 C3 C28 -16.2(2)
N5 C6 C7 C8 -178.47(18)
C16 C27 C22 N21 6.78(19)
C16 C27 C22 C23 -173.46(16)
C16 C27 C26 C25 173.15(17)
C27 C16 C17 N21 24.70(17)
C27 C16 C17 N18 139.77(15)
C27 C16 C15 C14 178.62(13)
C27 C22 C23 C24 -1.0(3)
C27 C26 C25 C24 -0.7(3)
C14 N13 C4 N5 177.67(15)
C14 N13 C4 C3 -5.2(2)
C14 N13 C12 O3 -0.4(2)
C14 N13 C12 C11 -179.50(13)
C4 N13 C14 C1 -30.21(19)
C4 N13 C14 C15 94.13(16)
C4 N13 C12 O3 179.18(15)
C4 N13 C12 C11 0.1(2)
C4 N5 C6 C11 2.8(2)
C4 N5 C6 C7 -177.32(17)
C4 C3 C28 C30 167.78(15)
C4 C3 C28 C29 -66.3(2)
N18 C19 C20 N21 -14.8(2)
N18 C19 C20 O5 165.0(2)
C1 N2 C3 O2 66.21(19)
C1 N2 C3 C4 -48.1(2)
C1 N2 C3 C28 -172.59(16)
C1 C14 C15 C16 -119.03(15)
C10 C11 C12 O3 2.5(3)
C10 C11 C12 N13 -178.41(15)
C10 C11 C6 N5 176.85(16)
C10 C11 C6 C7 -3.1(3)
C11 C10 C9 C8 0.6(3)
C11 C6 C7 C8 1.4(3)
C3 N2 C1 O1 -166.88(17)
C3 N2 C1 C14 13.0(2)
C12 N13 C14 C1 149.35(14)
C12 N13 C14 C15 -86.32(16)
C12 N13 C4 N5 -1.9(2)
C12 N13 C4 C3 175.24(14)
C12 C11 C6 N5 -4.5(2)
C12 C11 C6 C7 175.61(17)
C17 N21 C22 C27 10.65(19)
C17 N21 C22 C23 -169.09(18)
C17 N21 C20 O5 -176.0(2)
C17 N21 C20 C19 3.8(2)
C17 C16 C27 C22 -19.94(17)
C17 C16 C27 C26 166.51(17)
C17 C16 C15 C14 64.11(18)
C17 N18 C19 C20 20.3(2)
C17 N18 C19 C32 -97.3(2)
C17 N18 C19 C31 138.4(2)
C19 N18 C17 N21 -18.1(2)
C19 N18 C17 C16 -132.57(17)
C6 N5 C4 N13 0.5(2)
C6 N5 C4 C3 -176.52(14)
C6 C11 C12 O3 -176.17(17)
C6 C11 C12 N13 2.9(2)
C6 C7 C8 C9 1.2(3)
C22 N21 C17 C16 -22.84(18)
C22 N21 C17 N18 -146.73(15)
C22 N21 C20 O5 -27.4(4)
C22 N21 C20 C19 152.40(18)
C22 C27 C26 C25 0.2(3)
C22 C23 C24 C25 0.4(3)
C15 C16 C27 C22 -142.71(14)
C15 C16 C27 C26 43.7(2)
C15 C16 C17 N21 145.81(14)
C15 C16 C17 N18 -99.12(18)
C15 C14 C1 O1 81.72(19)
C15 C14 C1 N2 -98.17(17)
C23 C24 C25 C26 0.4(3)
C26 C27 C22 N21 -179.00(15)
C26 C27 C22 C23 0.8(3)
C20 N21 C17 C16 132.72(16)
C20 N21 C17 N18 8.8(2)
C20 N21 C22 C27 -138.6(2)
C20 N21 C22 C23 41.7(3)
C7 C8 C9 C10 -2.2(3)
C33 O2 C3 N2 -173.27(15)
C33 O2 C3 C4 -58.10(18)
C33 O2 C3 C28 65.93(19)
C9 C10 C11 C12 -176.61(17)
C9 C10 C11 C6 2.0(3)
C32 C19 C20 N21 104.5(2)
C32 C19 C20 O5 -75.8(3)
C31 C19 C20 N21 -133.0(2)
C31 C19 C20 O5 46.7(3)
